data_2214171
loop_
_publ_author_name
'Chahen, Ludovic'
'Therrien, Bruno'
'S\"uss-Fink, Georg'

_publ_section_title Di-\m-diphenylphosphido-bis{chlorido[(mesitylmethyl)diphenylphosphine-\k<i>P</i>]palladium(II)}
_journal_coeditor_code DN2205
_journal_issue 7
_journal_name_full 'Acta Crystallographica Section E'
_journal_page_first m1989
_journal_page_last m1989
_journal_paper_doi 10.1107/S1600536807030280
_journal_volume 63
_journal_year 2007
_chemical_formula_iupac '[Pd2 (C12 H10 P)2 Cl2 (C22 H23 P)2]'
_chemical_formula_moiety 'C68 H66 Cl2 P4 Pd2'
_chemical_formula_sum 'C68 H66 Cl2 P4 Pd2'
_chemical_formula_weight 1290.83
_chemical_name_systematic
;
Di-\m-diphenylphosphido-bis{chlorido[(mesitylmethyl)diphenylphosphine-
\kP]palladium(II)]}
;
_space_group_IT_number 56
_symmetry_cell_setting orthorhombic
_symmetry_space_group_name_Hall '-P 2ab 2ac'
_symmetry_space_group_name_H-M 'P c c n'
_atom_sites_solution_hydrogens geom
_atom_sites_solution_primary direct
_atom_sites_solution_secondary difmap
_audit_creation_method SHELXL97
_cell_angle_alpha 90.00
_cell_angle_beta 90.00
_cell_angle_gamma 90.00
_cell_formula_units_Z 4
_cell_length_a 12.0793(7)
_cell_length_b 22.6156(14)
_cell_length_c 22.5499(14)
_cell_measurement_reflns_used 8000
_cell_measurement_temperature 173(2)
_cell_measurement_theta_max 25.90
_cell_measurement_theta_min 2.05
_cell_volume 6160.2(6)
_computing_cell_refinement 'CELL in IPDS Software'
_computing_data_collection 'EXPOSE in IPDS Software (Stoe & Cie, 2000)'
_computing_data_reduction 'INTEGRATE in IPDS Software'
_computing_molecular_graphics
;
ORTEP-3 (Farrugia, 1997) and Mercury (Version 1.4.1; Bruno <i>et
al.</i>,  2002)
;
_computing_publication_material SHELXL97
_computing_structure_refinement 'SHELXL97 (Sheldrick, 1997)'
_computing_structure_solution 'SHELXS97 (Sheldrick, 1997)'
_diffrn_ambient_temperature 173(2)
_diffrn_detector_area_resol_mean 0.81
_diffrn_measured_fraction_theta_full 0.994
_diffrn_measured_fraction_theta_max 0.994
_diffrn_measurement_device_type 'Stoe IPDS'
_diffrn_measurement_method '\f oscillation'
_diffrn_radiation_monochromator graphite
_diffrn_radiation_source 'fine-focus sealed tube'
_diffrn_radiation_type MoK\a
_diffrn_radiation_wavelength 0.71073
_diffrn_reflns_av_R_equivalents 0.0885
_diffrn_reflns_av_sigmaI/netI 0.0800
_diffrn_reflns_limit_h_max 14
_diffrn_reflns_limit_h_min -14
_diffrn_reflns_limit_k_max 27
_diffrn_reflns_limit_k_min -27
_diffrn_reflns_limit_l_max 27
_diffrn_reflns_limit_l_min -27
_diffrn_reflns_number 46413
_diffrn_reflns_theta_full 25.98
_diffrn_reflns_theta_max 25.98
_diffrn_reflns_theta_min 2.02
_diffrn_standards_decay_% 0
_diffrn_standards_interval_time 0
_diffrn_standards_number 0
_exptl_absorpt_coefficient_mu 0.814
_exptl_absorpt_correction_type none
_exptl_crystal_colour yellow
_exptl_crystal_density_diffrn 1.392
_exptl_crystal_density_method 'not measured'
_exptl_crystal_description plate
_exptl_crystal_F_000 2640
_exptl_crystal_size_max 0.31
_exptl_crystal_size_mid 0.24
_exptl_crystal_size_min 0.17
_refine_diff_density_max 0.527
_refine_diff_density_min -0.980
_refine_ls_extinction_method none
_refine_ls_goodness_of_fit_ref 0.775
_refine_ls_hydrogen_treatment constr
_refine_ls_matrix_type full
_refine_ls_number_parameters 346
_refine_ls_number_reflns 6011
_refine_ls_number_restraints 0
_refine_ls_restrained_S_all 0.775
_refine_ls_R_factor_all 0.0713
_refine_ls_R_factor_gt 0.0311
_refine_ls_shift/su_max 0.002
_refine_ls_shift/su_mean 0.000
_refine_ls_structure_factor_coef Fsqd
_refine_ls_weighting_details 'calc w = 1/[\s^2^(Fo^2^)+(0.0284P)^2^] where P=(Fo^2^+2Fc^2^)/3'
_refine_ls_weighting_scheme calc
_refine_ls_wR_factor_gt 0.0594
_refine_ls_wR_factor_ref 0.0644
_reflns_number_gt 3498
_reflns_number_total 6011
_reflns_threshold_expression I>2\s(I)
_cod_data_source_file dn2205.cif
_cod_data_source_block I
_cod_database_code 2214171
_cod_database_fobs_code 2214171

loop_
_symmetry_equiv_pos_as_xyz
'x, y, z'
'-x+1/2, -y+1/2, z'
'x+1/2, -y, -z+1/2'
'-x, y+1/2, -z+1/2'
'-x, -y, -z'
'x-1/2, y-1/2, -z'
'-x-1/2, y, z-1/2'
'x, -y-1/2, z-1/2'

loop_
_atom_site_type_symbol
_atom_site_label
_atom_site_fract_x
_atom_site_fract_y
_atom_site_fract_z
_atom_site_U_iso_or_equiv
_atom_site_adp_type
_atom_site_calc_flag
_atom_site_refinement_flags
_atom_site_occupancy
C C1 0.3394(2) 0.68728(15) 0.14638(15) 0.0288(8) Uani d . 1
H H1A 0.3333 0.7299 0.1498 0.035 Uiso calc R 1
H H1B 0.2726 0.6729 0.1273 0.035 Uiso calc R 1
C C2 0.3467(2) 0.66113(15) 0.20757(16) 0.0313(8) Uani d . 1
C C3 0.2996(3) 0.60533(16) 0.21955(18) 0.0348(9) Uani d . 1
C C4 0.3181(3) 0.57908(17) 0.27389(19) 0.0446(10) Uani d . 1
H H4 0.2867 0.5423 0.2813 0.054 Uiso calc R 1
C C5 0.3810(3) 0.60503(18) 0.31752(19) 0.0467(10) Uani d . 1
C C6 0.4210(3) 0.66176(18) 0.30728(18) 0.0442(10) Uani d . 1
H H6 0.4601 0.6810 0.3371 0.053 Uiso calc R 1
C C7 0.4040(3) 0.69051(15) 0.25328(16) 0.0332(8) Uani d . 1
C C8 0.2300(3) 0.57336(17) 0.17367(18) 0.0455(10) Uani d . 1
H H8A 0.2078 0.5356 0.1890 0.068 Uiso calc R 1
H H8B 0.2726 0.5678 0.1382 0.068 Uiso calc R 1
H H8C 0.1654 0.5965 0.1648 0.068 Uiso calc R 1
C C9 0.4049(4) 0.5717(2) 0.3747(2) 0.0758(14) Uani d . 1
H H9A 0.3390 0.5517 0.3876 0.114 Uiso calc R 1
H H9B 0.4282 0.5991 0.4047 0.114 Uiso calc R 1
H H9C 0.4625 0.5433 0.3679 0.114 Uiso calc R 1
C C10 0.4471(3) 0.75305(17) 0.24475(16) 0.0434(9) Uani d . 1
H H10A 0.3857 0.7799 0.2420 0.065 Uiso calc R 1
H H10B 0.4899 0.7550 0.2090 0.065 Uiso calc R 1
H H10C 0.4927 0.7638 0.2779 0.065 Uiso calc R 1
C C11 0.4922(2) 0.59215(13) 0.11434(15) 0.0257(8) Uani d . 1
C C12 0.4717(3) 0.54607(15) 0.07458(17) 0.0335(9) Uani d . 1
H H12 0.4377 0.5538 0.0384 0.040 Uiso calc R 1
C C13 0.5023(3) 0.48856(15) 0.08905(17) 0.0379(10) Uani d . 1
H H13 0.4872 0.4579 0.0628 0.045 Uiso calc R 1
C C14 0.5544(3) 0.47669(17) 0.14176(19) 0.0409(10) Uani d . 1
H H14 0.5772 0.4384 0.1504 0.049 Uiso calc R 1
C C15 0.5733(3) 0.52168(16) 0.18205(18) 0.0364(9) Uani d . 1
H H15 0.6068 0.5135 0.2183 0.044 Uiso calc R 1
C C16 0.5420(2) 0.57898(15) 0.16824(17) 0.0304(8) Uani d . 1
H H16 0.5545 0.6091 0.1955 0.036 Uiso calc R 1
C C17 0.4122(2) 0.67027(14) 0.02220(15) 0.0279(8) Uani d . 1
C C18 0.4917(3) 0.67252(16) -0.02190(16) 0.0372(9) Uani d . 1
H H18 0.5662 0.6716 -0.0117 0.045 Uiso calc R 1
C C19 0.4618(3) 0.67611(17) -0.08118(17) 0.0443(10) Uani d . 1
H H19 0.5163 0.6770 -0.1103 0.053 Uiso calc R 1
C C20 0.3531(3) 0.67830(17) -0.09702(19) 0.0508(11) Uani d . 1
H H20 0.3329 0.6810 -0.1367 0.061 Uiso calc R 1
C C21 0.2743(3) 0.6765(2) -0.0539(2) 0.0614(13) Uani d . 1
H H21 0.2000 0.6780 -0.0646 0.074 Uiso calc R 1
C C22 0.3022(3) 0.67225(18) 0.00542(18) 0.0475(11) Uani d . 1
H H22 0.2469 0.6708 0.0341 0.057 Uiso calc R 1
C C23 0.7748(2) 0.63475(14) 0.04978(15) 0.0256(8) Uani d . 1
C C24 0.7492(3) 0.57485(15) 0.05565(16) 0.0324(8) Uani d . 1
H H24 0.7251 0.5605 0.0921 0.039 Uiso calc R 1
C C25 0.7593(3) 0.53672(18) 0.00822(18) 0.0466(10) Uani d . 1
H H25 0.7424 0.4969 0.0130 0.056 Uiso calc R 1
C C26 0.7940(3) 0.5572(2) -0.0457(2) 0.0540(12) Uani d . 1
H H26 0.8001 0.5314 -0.0777 0.065 Uiso calc R 1
C C27 0.8196(3) 0.6159(2) -0.05260(18) 0.0527(11) Uani d . 1
H H27 0.8432 0.6297 -0.0894 0.063 Uiso calc R 1
C C28 0.8109(3) 0.65508(17) -0.00562(16) 0.0378(9) Uani d . 1
H H28 0.8289 0.6947 -0.0108 0.045 Uiso calc R 1
C C29 0.7848(2) 0.65141(14) 0.17945(16) 0.0262(8) Uani d . 1
C C30 0.8636(3) 0.60701(15) 0.18551(18) 0.0357(9) Uani d . 1
H H30 0.9022 0.5934 0.1526 0.043 Uiso calc R 1
C C31 0.8840(3) 0.58332(18) 0.2410(2) 0.0500(11) Uani d . 1
H H31 0.9355 0.5530 0.2450 0.060 Uiso calc R 1
C C32 0.8293(3) 0.6039(2) 0.2902(2) 0.0550(12) Uani d . 1
H H32 0.8440 0.5875 0.3272 0.066 Uiso calc R 1
C C33 0.7531(4) 0.64862(19) 0.28494(17) 0.0513(11) Uani d . 1
H H33 0.7170 0.6631 0.3183 0.062 Uiso calc R 1
C C34 0.7303(3) 0.67193(16) 0.22955(16) 0.0375(9) Uani d . 1
H H34 0.6778 0.7018 0.2258 0.045 Uiso calc R 1
Cl Cl1 0.46039(6) 0.81271(4) 0.08771(4) 0.0368(2) Uani d . 1
P P3 0.76040(6) 0.68822(3) 0.10901(4) 0.02197(18) Uani d . 1
P P5 0.46032(6) 0.66918(4) 0.09866(4) 0.02419(19) Uani d . 1
Pd Pd1 0.601393(16) 0.741408(10) 0.103340(11) 0.02204(7) Uani d . 1

loop_
_atom_site_aniso_label
_atom_site_aniso_U_11
_atom_site_aniso_U_22
_atom_site_aniso_U_33
_atom_site_aniso_U_12
_atom_site_aniso_U_13
_atom_site_aniso_U_23
C1 0.0208(15) 0.033(2) 0.033(2) 0.0008(14) 0.0053(14) -0.0005(17)
C2 0.0270(17) 0.035(2) 0.032(2) 0.0045(15) 0.0070(15) 0.0018(18)
C3 0.0304(17) 0.038(2) 0.037(2) 0.0009(16) 0.0071(16) -0.0002(19)
C4 0.039(2) 0.042(2) 0.052(3) -0.0029(18) 0.012(2) 0.010(2)
C5 0.048(2) 0.055(3) 0.037(3) 0.002(2) 0.006(2) 0.007(2)
C6 0.045(2) 0.055(3) 0.033(3) 0.0003(19) 0.0029(18) -0.004(2)
C7 0.0287(16) 0.036(2) 0.034(2) 0.0011(17) 0.0073(17) -0.0054(17)
C8 0.042(2) 0.046(3) 0.048(3) -0.0153(18) 0.0046(18) 0.005(2)
C9 0.095(4) 0.081(4) 0.052(3) -0.002(3) -0.010(3) 0.024(3)
C10 0.0496(19) 0.045(2) 0.036(2) -0.0038(19) 0.0057(16) -0.010(2)
C11 0.0238(15) 0.0244(17) 0.029(2) 0.0010(13) 0.0014(14) 0.0013(16)
C12 0.0353(18) 0.033(2) 0.033(2) -0.0068(15) -0.0013(16) 0.0033(17)
C13 0.048(2) 0.0225(19) 0.043(3) -0.0054(16) 0.0112(18) -0.0054(18)
C14 0.046(2) 0.029(2) 0.048(3) 0.0036(16) 0.0113(19) 0.007(2)
C15 0.0339(19) 0.038(2) 0.038(3) 0.0032(15) 0.0048(16) 0.0130(19)
C16 0.0228(16) 0.032(2) 0.037(2) 0.0005(14) 0.0033(15) 0.0003(18)
C17 0.0299(17) 0.0249(18) 0.029(2) -0.0019(15) -0.0042(15) -0.0012(15)
C18 0.0399(19) 0.040(2) 0.031(2) -0.0046(17) 0.0001(17) 0.0013(19)
C19 0.062(3) 0.042(2) 0.029(2) -0.0030(19) 0.0041(19) -0.0003(19)
C20 0.070(3) 0.053(2) 0.029(3) 0.0086(19) -0.016(2) 0.000(2)
C21 0.046(3) 0.090(4) 0.048(3) 0.011(2) -0.024(2) -0.006(3)
C22 0.0335(19) 0.070(3) 0.039(3) 0.0002(19) -0.0039(18) -0.001(2)
C23 0.0205(17) 0.030(2) 0.026(2) 0.0043(13) -0.0024(13) -0.0059(16)
C24 0.0297(15) 0.032(2) 0.036(2) -0.0042(15) 0.0036(19) -0.0080(18)
C25 0.046(2) 0.042(2) 0.052(3) -0.0046(18) 0.001(2) -0.019(2)
C26 0.059(2) 0.061(3) 0.042(3) 0.002(2) -0.002(2) -0.028(2)
C27 0.063(3) 0.076(3) 0.019(2) 0.007(2) 0.002(2) -0.005(2)
C28 0.047(2) 0.041(2) 0.026(2) 0.0048(17) -0.0022(18) -0.0015(19)
C29 0.0283(17) 0.0248(19) 0.026(2) -0.0061(14) -0.0016(14) 0.0050(16)
C30 0.0361(19) 0.036(2) 0.035(2) 0.0031(15) -0.0041(16) 0.0025(18)
C31 0.055(2) 0.043(2) 0.052(3) 0.010(2) -0.018(2) 0.014(2)
C32 0.064(3) 0.068(3) 0.032(3) -0.006(2) -0.013(2) 0.019(2)
C33 0.059(2) 0.070(3) 0.025(2) -0.003(2) 0.005(2) 0.007(2)
C34 0.041(2) 0.039(2) 0.032(2) 0.0016(16) -0.0012(16) 0.0034(19)
Cl1 0.0234(4) 0.0269(5) 0.0601(7) 0.0045(3) -0.0014(4) 0.0051(4)
P3 0.0207(4) 0.0218(4) 0.0234(5) 0.0006(3) 0.0003(4) 0.0009(4)
P5 0.0200(4) 0.0234(4) 0.0291(5) -0.0016(3) 0.0004(4) 0.0007(4)
Pd1 0.01932(10) 0.02174(12) 0.02506(13) 0.00082(11) -0.00015(11) 0.00017(13)

loop_
_atom_type_symbol
_atom_type_description
_atom_type_scat_dispersion_real
_atom_type_scat_dispersion_imag
_atom_type_scat_source
C C 0.0033 0.0016 'International Tables Vol C Tables 4.2.6.8 and 6.1.1.4'
H H 0.0000 0.0000 'International Tables Vol C Tables 4.2.6.8 and 6.1.1.4'
Cl Cl 0.1484 0.1585 'International Tables Vol C Tables 4.2.6.8 and 6.1.1.4'
P P 0.1023 0.0942 'International Tables Vol C Tables 4.2.6.8 and 6.1.1.4'
Pd Pd -0.9988 1.0072 'International Tables Vol C Tables 4.2.6.8 and 6.1.1.4'

loop_
_geom_angle_atom_site_label_1
_geom_angle_atom_site_label_2
_geom_angle_atom_site_label_3
_geom_angle_site_symmetry_1
_geom_angle_site_symmetry_3
_geom_angle
C2 C1 P5 . . 113.5(2)
C2 C1 H1A . . 108.9
P5 C1 H1A . . 108.9
C2 C1 H1B . . 108.9
P5 C1 H1B . . 108.9
H1A C1 H1B . . 107.7
C7 C2 C3 . . 118.7(3)
C7 C2 C1 . . 121.0(3)
C3 C2 C1 . . 120.3(3)
C4 C3 C2 . . 119.3(4)
C4 C3 C8 . . 119.4(3)
C2 C3 C8 . . 121.3(3)
C5 C4 C3 . . 122.8(4)
C5 C4 H4 . . 118.6
C3 C4 H4 . . 118.6
C4 C5 C6 . . 117.9(4)
C4 C5 C9 . . 120.0(4)
C6 C5 C9 . . 122.1(4)
C5 C6 C7 . . 121.6(4)
C5 C6 H6 . . 119.2
C7 C6 H6 . . 119.2
C6 C7 C2 . . 119.4(3)
C6 C7 C10 . . 119.6(3)
C2 C7 C10 . . 121.0(3)
C3 C8 H8A . . 109.5
C3 C8 H8B . . 109.5
H8A C8 H8B . . 109.5
C3 C8 H8C . . 109.5
H8A C8 H8C . . 109.5
H8B C8 H8C . . 109.5
C5 C9 H9A . . 109.5
C5 C9 H9B . . 109.5
H9A C9 H9B . . 109.5
C5 C9 H9C . . 109.5
H9A C9 H9C . . 109.5
H9B C9 H9C . . 109.5
C7 C10 H10A . . 109.5
C7 C10 H10B . . 109.5
H10A C10 H10B . . 109.5
C7 C10 H10C . . 109.5
H10A C10 H10C . . 109.5
H10B C10 H10C . . 109.5
C16 C11 C12 . . 118.6(3)
C16 C11 P5 . . 117.9(3)
C12 C11 P5 . . 123.5(3)
C13 C12 C11 . . 120.0(3)
C13 C12 H12 . . 120.0
C11 C12 H12 . . 120.0
C14 C13 C12 . . 120.5(3)
C14 C13 H13 . . 119.7
C12 C13 H13 . . 119.7
C13 C14 C15 . . 120.1(4)
C13 C14 H14 . . 120.0
C15 C14 H14 . . 120.0
C14 C15 C16 . . 119.7(4)
C14 C15 H15 . . 120.2
C16 C15 H15 . . 120.2
C15 C16 C11 . . 121.1(3)
C15 C16 H16 . . 119.5
C11 C16 H16 . . 119.5
C18 C17 C22 . . 118.0(3)
C18 C17 P5 . . 117.4(2)
C22 C17 P5 . . 124.5(3)
C17 C18 C19 . . 121.0(3)
C17 C18 H18 . . 119.5
C19 C18 H18 . . 119.5
C20 C19 C18 . . 120.4(4)
C20 C19 H19 . . 119.8
C18 C19 H19 . . 119.8
C21 C20 C19 . . 119.0(4)
C21 C20 H20 . . 120.5
C19 C20 H20 . . 120.5
C20 C21 C22 . . 121.5(4)
C20 C21 H21 . . 119.2
C22 C21 H21 . . 119.2
C21 C22 C17 . . 120.1(4)
C21 C22 H22 . . 120.0
C17 C22 H22 . . 120.0
C24 C23 C28 . . 118.2(3)
C24 C23 P3 . . 123.9(3)
C28 C23 P3 . . 117.9(3)
C25 C24 C23 . . 120.9(4)
C25 C24 H24 . . 119.5
C23 C24 H24 . . 119.5
C26 C25 C24 . . 120.3(4)
C26 C25 H25 . . 119.8
C24 C25 H25 . . 119.8
C25 C26 C27 . . 119.8(4)
C25 C26 H26 . . 120.1
C27 C26 H26 . . 120.1
C26 C27 C28 . . 121.0(4)
C26 C27 H27 . . 119.5
C28 C27 H27 . . 119.5
C27 C28 C23 . . 119.8(4)
C27 C28 H28 . . 120.1
C23 C28 H28 . . 120.1
C34 C29 C30 . . 119.1(3)
C34 C29 P3 . . 118.8(3)
C30 C29 P3 . . 121.9(3)
C31 C30 C29 . . 119.4(4)
C31 C30 H30 . . 120.3
C29 C30 H30 . . 120.3
C32 C31 C30 . . 120.9(4)
C32 C31 H31 . . 119.5
C30 C31 H31 . . 119.5
C31 C32 C33 . . 120.2(4)
C31 C32 H32 . . 119.9
C33 C32 H32 . . 119.9
C32 C33 C34 . . 119.4(4)
C32 C33 H33 . . 120.3
C34 C33 H33 . . 120.3
C33 C34 C29 . . 120.9(4)
C33 C34 H34 . . 119.5
C29 C34 H34 . . 119.5
C23 P3 C29 . . 108.87(16)
C23 P3 Pd1 . . 113.18(10)
C29 P3 Pd1 . . 115.42(11)
C23 P3 Pd1 . 2_665 110.50(10)
C29 P3 Pd1 . 2_665 104.28(10)
Pd1 P3 Pd1 . 2_665 104.08(3)
C11 P5 C17 . . 105.36(15)
C11 P5 C1 . . 105.35(15)
C17 P5 C1 . . 107.13(15)
C11 P5 Pd1 . . 120.04(10)
C17 P5 Pd1 . . 105.25(10)
C1 P5 Pd1 . . 112.86(11)
P3 Pd1 P3 . 2_665 75.55(3)
P3 Pd1 P5 . . 104.26(3)
P3 Pd1 P5 2_665 . 179.37(4)
P3 Pd1 Cl1 . . 167.50(3)
P3 Pd1 Cl1 2_665 . 93.37(3)
P5 Pd1 Cl1 . . 86.87(3)

loop_
_geom_bond_atom_site_label_1
_geom_bond_atom_site_label_2
_geom_bond_site_symmetry_2
_geom_bond_distance
C1 C2 . 1.504(5)
C1 P5 . 1.860(3)
C1 H1A . 0.9700
C1 H1B . 0.9700
C2 C7 . 1.408(5)
C2 C3 . 1.410(5)
C3 C4 . 1.380(5)
C3 C8 . 1.517(5)
C4 C5 . 1.375(5)
C4 H4 . 0.9300
C5 C6 . 1.390(5)
C5 C9 . 1.521(6)
C6 C7 . 1.396(5)
C6 H6 . 0.9300
C7 C10 . 1.519(5)
C8 H8A . 0.9600
C8 H8B . 0.9600
C8 H8C . 0.9600
C9 H9A . 0.9600
C9 H9B . 0.9600
C9 H9C . 0.9600
C10 H10A . 0.9600
C10 H10B . 0.9600
C10 H10C . 0.9600
C11 C16 . 1.388(5)
C11 C12 . 1.397(5)
C11 P5 . 1.819(3)
C12 C13 . 1.391(5)
C12 H12 . 0.9300
C13 C14 . 1.372(5)
C13 H13 . 0.9300
C14 C15 . 1.383(5)
C14 H14 . 0.9300
C15 C16 . 1.385(5)
C15 H15 . 0.9300
C16 H16 . 0.9300
C17 C18 . 1.383(5)
C17 C22 . 1.383(4)
C17 P5 . 1.819(3)
C18 C19 . 1.387(5)
C18 H18 . 0.9300
C19 C20 . 1.362(5)
C19 H19 . 0.9300
C20 C21 . 1.361(6)
C20 H20 . 0.9300
C21 C22 . 1.382(6)
C21 H21 . 0.9300
C22 H22 . 0.9300
C23 C24 . 1.396(4)
C23 C28 . 1.401(5)
C23 P3 . 1.810(3)
C24 C25 . 1.379(5)
C24 H24 . 0.9300
C25 C26 . 1.368(6)
C25 H25 . 0.9300
C26 C27 . 1.373(6)
C26 H26 . 0.9300
C27 C28 . 1.385(5)
C27 H27 . 0.9300
C28 H28 . 0.9300
C29 C34 . 1.388(5)
C29 C30 . 1.390(4)
C29 P3 . 1.817(3)
C30 C31 . 1.383(5)
C30 H30 . 0.9300
C31 C32 . 1.372(6)
C31 H31 . 0.9300
C32 C33 . 1.373(6)
C32 H32 . 0.9300
C33 C34 . 1.383(5)
C33 H33 . 0.9300
C34 H34 . 0.9300
Cl1 Pd1 . 2.3718(8)
P3 Pd1 . 2.2699(8)
P3 Pd1 2_665 2.3101(8)
P5 Pd1 . 2.3629(8)
Pd1 P3 2_665 2.3101(8)

loop_
_geom_torsion_atom_site_label_1
_geom_torsion_atom_site_label_2
_geom_torsion_atom_site_label_3
_geom_torsion_atom_site_label_4
_geom_torsion_site_symmetry_1
_geom_torsion_site_symmetry_4
_geom_torsion
P5 C1 C2 C7 . . 85.3(3)
P5 C1 C2 C3 . . -92.2(3)
C7 C2 C3 C4 . . -4.9(5)
C1 C2 C3 C4 . . 172.6(3)
C7 C2 C3 C8 . . 175.6(3)
C1 C2 C3 C8 . . -6.9(5)
C2 C3 C4 C5 . . 0.0(5)
C8 C3 C4 C5 . . 179.5(3)
C3 C4 C5 C6 . . 4.3(6)
C3 C4 C5 C9 . . -175.6(4)
C4 C5 C6 C7 . . -3.7(6)
C9 C5 C6 C7 . . 176.2(4)
C5 C6 C7 C2 . . -1.1(5)
C5 C6 C7 C10 . . 178.6(3)
C3 C2 C7 C6 . . 5.5(5)
C1 C2 C7 C6 . . -172.1(3)
C3 C2 C7 C10 . . -174.2(3)
C1 C2 C7 C10 . . 8.3(5)
C16 C11 C12 C13 . . -0.8(5)
P5 C11 C12 C13 . . 177.6(2)
C11 C12 C13 C14 . . -1.2(5)
C12 C13 C14 C15 . . 2.5(5)
C13 C14 C15 C16 . . -1.8(5)
C14 C15 C16 C11 . . -0.3(5)
C12 C11 C16 C15 . . 1.5(4)
P5 C11 C16 C15 . . -177.0(2)
C22 C17 C18 C19 . . -0.6(5)
P5 C17 C18 C19 . . -177.1(3)
C17 C18 C19 C20 . . 0.9(6)
C18 C19 C20 C21 . . -0.5(6)
C19 C20 C21 C22 . . -0.2(7)
C20 C21 C22 C17 . . 0.5(7)
C18 C17 C22 C21 . . -0.1(6)
P5 C17 C22 C21 . . 176.2(3)
C28 C23 C24 C25 . . 0.0(5)
P3 C23 C24 C25 . . 178.3(3)
C23 C24 C25 C26 . . -0.4(6)
C24 C25 C26 C27 . . 0.5(6)
C25 C26 C27 C28 . . -0.1(6)
C26 C27 C28 C23 . . -0.3(6)
C24 C23 C28 C27 . . 0.4(5)
P3 C23 C28 C27 . . -178.0(3)
C34 C29 C30 C31 . . 1.5(5)
P3 C29 C30 C31 . . 175.6(3)
C29 C30 C31 C32 . . -1.4(6)
C30 C31 C32 C33 . . 0.0(6)
C31 C32 C33 C34 . . 1.2(6)
C32 C33 C34 C29 . . -1.1(6)
C30 C29 C34 C33 . . -0.3(5)
P3 C29 C34 C33 . . -174.6(3)
C24 C23 P3 C29 . . 31.2(3)
C28 C23 P3 C29 . . -150.5(2)
C24 C23 P3 Pd1 . . -98.5(3)
C28 C23 P3 Pd1 . . 79.7(2)
C24 C23 P3 Pd1 . 2_665 145.2(2)
C28 C23 P3 Pd1 . 2_665 -36.6(3)
C34 C29 P3 C23 . . -149.4(3)
C30 C29 P3 C23 . . 36.5(3)
C34 C29 P3 Pd1 . . -20.9(3)
C30 C29 P3 Pd1 . . 165.0(2)
C34 C29 P3 Pd1 . 2_665 92.6(3)
C30 C29 P3 Pd1 . 2_665 -81.5(3)
C16 C11 P5 C17 . . 173.5(2)
C12 C11 P5 C17 . . -5.0(3)
C16 C11 P5 C1 . . -73.4(3)
C12 C11 P5 C1 . . 108.1(3)
C16 C11 P5 Pd1 . . 55.2(3)
C12 C11 P5 Pd1 . . -123.2(2)
C18 C17 P5 C11 . . -83.7(3)
C22 C17 P5 C11 . . 100.0(3)
C18 C17 P5 C1 . . 164.5(3)
C22 C17 P5 C1 . . -11.8(3)
C18 C17 P5 Pd1 . . 44.1(3)
C22 C17 P5 Pd1 . . -132.2(3)
C2 C1 P5 C11 . . 40.5(3)
C2 C1 P5 C17 . . 152.3(2)
C2 C1 P5 Pd1 . . -92.3(2)
C23 P3 Pd1 P3 . 2_665 -126.54(12)
C29 P3 Pd1 P3 . 2_665 107.09(11)
Pd1 P3 Pd1 P3 2_665 2_665 -6.53(5)
C23 P3 Pd1 P5 . . 54.08(13)
C29 P3 Pd1 P5 . . -72.29(12)
Pd1 P3 Pd1 P5 2_665 . 174.09(3)
C23 P3 Pd1 Cl1 . . -98.4(2)
C29 P3 Pd1 Cl1 . . 135.22(18)
Pd1 P3 Pd1 Cl1 2_665 . 21.60(18)
C11 P5 Pd1 P3 . . 11.84(14)
C17 P5 Pd1 P3 . . -106.51(11)
C1 P5 Pd1 P3 . . 136.98(12)
C11 P5 Pd1 Cl1 . . -173.91(14)
C17 P5 Pd1 Cl1 . . 67.74(11)
C1 P5 Pd1 Cl1 . . -48.76(12)
